data_4119811
loop_
_publ_author_name
'Masayoshi Takase'
'Tomoyuki Narita'
'Wataru Fujita'
'Motoko S. Asano'
'Tohru Nishinaga'
'Hiroaki Benten'
'Kenji Yoza'
'Klaus M\"ullen'

_publ_section_title
;
 Pyrrole-Fused Azacoronene Family: The Influence of Replacement with
 Dialkoxybenzenes on the Optical and Electronic Properties in Neutral and
 Oxidized States
;
_journal_name_full 'Journal of the American Chemical Society'
_journal_page_first 8031
_journal_page_last 8040
_journal_paper_doi 10.1021/ja402371f
_journal_volume 135
_journal_year 2013
_chemical_formula_sum 'C103.5 H84 Cl15 F18 N3 O6 Sb2'
_chemical_formula_weight 2582.99
_chemical_name_common 4a2+
_chemical_name_systematic
; 
 ? 
;
_space_group_IT_number 43
_symmetry_cell_setting orthorhombic
_symmetry_space_group_name_Hall 'F 2 -2d'
_symmetry_space_group_name_H-M 'F d d 2'
_atom_sites_solution_hydrogens geom
_atom_sites_solution_primary direct
_atom_sites_solution_secondary difmap
_audit_creation_method SHELXL-97
_cell_angle_alpha 90.00
_cell_angle_beta 90.00
_cell_angle_gamma 90.00
_cell_formula_units_Z 16
_cell_length_a 44.931(3)
_cell_length_b 47.822(4)
_cell_length_c 20.0654(15)
_cell_measurement_reflns_used 36803
_cell_measurement_temperature 100(2)
_cell_measurement_theta_max 25.0
_cell_measurement_theta_min 3.10
_cell_volume 43114(6)
_computing_structure_refinement 'SHELXL-97 (Sheldrick, 1997)'
_computing_structure_solution 'SHELXS-97 (Sheldrick, 1990)'
_diffrn_ambient_temperature 100(2)
_diffrn_measured_fraction_theta_full 0.997
_diffrn_measured_fraction_theta_max 0.997
_diffrn_measurement_device_type 'Rigaku Mercury70'
_diffrn_measurement_method \w
_diffrn_radiation_monochromator graphite
_diffrn_radiation_source 'fine-focus sealed tube'
_diffrn_radiation_type MoK\a
_diffrn_radiation_wavelength 0.71070
_diffrn_reflns_av_R_equivalents 0.0589
_diffrn_reflns_av_sigmaI/netI 0.0486
_diffrn_reflns_limit_h_max 53
_diffrn_reflns_limit_h_min -53
_diffrn_reflns_limit_k_max 52
_diffrn_reflns_limit_k_min -56
_diffrn_reflns_limit_l_max 23
_diffrn_reflns_limit_l_min -23
_diffrn_reflns_number 99697
_diffrn_reflns_theta_full 25.04
_diffrn_reflns_theta_max 25.04
_diffrn_reflns_theta_min 3.11
_diffrn_standards_number 0
_exptl_absorpt_coefficient_mu 0.959
_exptl_absorpt_correction_T_max 0.8314
_exptl_absorpt_correction_T_min 0.8314
_exptl_absorpt_correction_type multi-scan
_exptl_absorpt_process_details 'REQAB (Rigaku, 1998)'
_exptl_crystal_colour black
_exptl_crystal_density_diffrn 1.592
_exptl_crystal_description column
_exptl_crystal_F_000 20688
_exptl_crystal_size_max 0.10
_exptl_crystal_size_mid 0.05
_exptl_crystal_size_min 0.02
_refine_diff_density_max 1.431
_refine_diff_density_min -1.048
_refine_diff_density_rms 0.098
_refine_ls_abs_structure_details 'Flack H D (1983), Acta Cryst. A39, 876-881'
_refine_ls_abs_structure_Flack -0.008(16)
_refine_ls_extinction_method none
_refine_ls_goodness_of_fit_ref 1.095
_refine_ls_hydrogen_treatment refall
_refine_ls_matrix_type full
_refine_ls_number_parameters 1335
_refine_ls_number_reflns 19030
_refine_ls_number_restraints 1
_refine_ls_restrained_S_all 1.095
_refine_ls_R_factor_all 0.0659
_refine_ls_R_factor_gt 0.0548
_refine_ls_shift/su_max 0.002
_refine_ls_shift/su_mean 0.000
_refine_ls_structure_factor_coef Fsqd
_refine_ls_weighting_details 'calc w=1/[\s^2^(Fo^2^)+(0.0727P)^2^+277.9677P] where P=(Fo^2^+2Fc^2^)/3'
_refine_ls_weighting_scheme calc
_refine_ls_wR_factor_gt 0.1349
_refine_ls_wR_factor_ref 0.1465
_reflns_number_gt 16554
_reflns_number_total 19030
_reflns_threshold_expression >2sigma(I)
_cod_data_source_file ja402371f_si_003.cif
_cod_data_source_block 4a2+
_cod_original_formula_sum 'C103.50 H84 Cl15 F18 N3 O6 Sb2'
_cod_database_code 4119811

loop_
_symmetry_equiv_pos_as_xyz
'x, y, z'
'-x, -y, z'
'-x+1/4, y+1/4, z+1/4'
'x+1/4, -y+1/4, z+1/4'
'x, y+1/2, z+1/2'
'-x, -y+1/2, z+1/2'
'-x+1/4, y+3/4, z+3/4'
'x+1/4, -y+3/4, z+3/4'
'x+1/2, y, z+1/2'
'-x+1/2, -y, z+1/2'
'-x+3/4, y+1/4, z+3/4'
'x+3/4, -y+1/4, z+3/4'
'x+1/2, y+1/2, z'
'-x+1/2, -y+1/2, z'
'-x+3/4, y+3/4, z+1/4'
'x+3/4, -y+3/4, z+1/4'

loop_
_atom_site_label
_atom_site_type_symbol
_atom_site_fract_x
_atom_site_fract_y
_atom_site_fract_z
_atom_site_U_iso_or_equiv
_atom_site_adp_type
_atom_site_occupancy
_atom_site_symmetry_multiplicity
_atom_site_calc_flag
_atom_site_refinement_flags
Sb1 Sb 0.571509(10) 0.033230(9) 0.13312(2) 0.03786(12) Uani 1 1 d .
Sb2 Sb 0.769960(10) -0.022133(10) -0.18371(2) 0.03858(12) Uani 1 1 d .
Cl3 Cl 0.72074(4) -0.03252(4) -0.14621(9) 0.0419(4) Uani 1 1 d .
Cl4 Cl 0.61951(4) 0.01648(4) 0.15968(9) 0.0418(4) Uani 1 1 d .
Cl5 Cl 0.57876(4) 0.02009(4) 0.01931(9) 0.0413(4) Uani 1 1 d .
Cl6 Cl 0.55022(4) -0.01162(4) 0.15103(11) 0.0520(5) Uani 1 1 d .
Cl7 Cl 0.75136(4) 0.01774(4) -0.24121(10) 0.0452(4) Uani 1 1 d .
Cl8 Cl 0.78819(4) -0.06104(4) -0.12494(11) 0.0525(5) Uani 1 1 d .
Cl9 Cl 0.81845(4) -0.01186(5) -0.22217(12) 0.0555(5) Uani 1 1 d .
Cl1 Cl 0.52402(4) 0.05130(4) 0.10646(11) 0.0545(5) Uani 1 1 d .
Cl10 Cl 0.76167(4) -0.05016(4) -0.27819(10) 0.0510(5) Uani 1 1 d .
Cl2 Cl 0.59310(5) 0.07736(4) 0.10931(12) 0.0556(5) Uani 1 1 d .
Cl11 Cl 0.77729(5) 0.00661(4) -0.08945(10) 0.0539(5) Uani 1 1 d .
Cl12 Cl 0.56495(6) 0.04557(6) 0.24591(11) 0.0673(6) Uani 1 1 d .
F12 F 0.34787(11) -0.13337(13) -0.1818(3) 0.0755(16) Uani 1 1 d .
C2 C 0.55009(13) -0.07956(12) 0.0046(3) 0.0246(12) Uani 1 1 d .
C3 C 0.43061(14) -0.08483(13) -0.0931(3) 0.0304(14) Uani 1 1 d .
H3 H 0.4380 -0.0696 -0.0678 0.036 Uiso 1 1 calc R
O1 O 0.53301(9) -0.06742(9) -0.3064(2) 0.0308(10) Uani 1 1 d .
N1 N 0.61774(11) -0.02968(10) -0.0716(2) 0.0251(11) Uani 1 1 d .
C6 C 0.62125(13) -0.04616(12) 0.0612(3) 0.0262(12) Uani 1 1 d .
C7 C 0.67195(14) -0.03672(13) 0.1368(4) 0.0341(14) Uani 1 1 d .
H83 H 0.6897 -0.0340 0.1618 0.041 Uiso 1 1 calc R
C8 C 0.45025(13) -0.10101(12) -0.1306(3) 0.0261(13) Uani 1 1 d .
C9 C 0.55064(14) -0.07166(12) -0.0623(3) 0.0251(12) Uani 1 1 d .
N2 N 0.52772(11) -0.08006(10) -0.1029(2) 0.0263(11) Uani 1 1 d .
C11 C 0.66977(14) -0.02484(13) 0.0747(3) 0.0323(14) Uani 1 1 d .
C12 C 0.46971(14) -0.08994(14) -0.2948(3) 0.0330(14) Uani 1 1 d .
H4 H 0.4741 -0.1092 -0.2891 0.040 Uiso 1 1 calc R
F13 F 0.33962(10) -0.09783(13) -0.1214(3) 0.0780(16) Uani 1 1 d .
O2 O 0.69168(10) -0.01020(10) 0.0444(3) 0.0424(12) Uani 1 1 d .
C15 C 0.57210(14) -0.04617(12) -0.1576(3) 0.0253(13) Uani 1 1 d .
N3 N 0.57404(11) -0.07803(10) 0.1099(2) 0.0249(11) Uani 1 1 d .
C17 C 0.64369(13) -0.02919(13) 0.0337(3) 0.0265(13) Uani 1 1 d .
C18 C 0.65252(13) 0.00392(12) -0.0711(3) 0.0258(12) Uani 1 1 d .
C19 C 0.59594(13) -0.02989(11) -0.1822(3) 0.0242(12) Uani 1 1 d .
C20 C 0.40889(15) -0.12966(14) -0.1670(3) 0.0362(15) Uani 1 1 d .
H5 H 0.4014 -0.1449 -0.1925 0.043 Uiso 1 1 calc R
C21 C 0.63995(14) -0.01790(12) -0.0318(3) 0.0273(13) Uani 1 1 d .
C22 C 0.65799(16) 0.04452(14) 0.0047(4) 0.0395(16) Uani 1 1 d .
H6 H 0.6384 0.0406 0.0200 0.047 Uiso 1 1 calc R
C23 C 0.57804(14) -0.04067(13) -0.2940(3) 0.0290(13) Uani 1 1 d .
H84 H 0.5806 -0.0396 -0.3410 0.035 Uiso 1 1 calc R
C24 C 0.63860(13) 0.00339(12) -0.1348(3) 0.0255(12) Uani 1 1 d .
C25 C 0.61776(13) -0.01835(12) -0.1352(3) 0.0246(12) Uani 1 1 d .
C26 C 0.59704(13) -0.05454(12) 0.0193(3) 0.0260(13) Uani 1 1 d .
C27 C 0.49561(13) -0.07952(12) -0.1861(3) 0.0259(12) Uani 1 1 d .
C28 C 0.57248(13) -0.05444(12) -0.0887(3) 0.0233(12) Uani 1 1 d .
O3 O 0.62480(9) -0.01764(9) -0.2753(2) 0.0293(9) Uani 1 1 d .
C30 C 0.52839(15) -0.10359(13) 0.1007(3) 0.0293(13) Uani 1 1 d .
C31 C 0.59580(14) -0.04671(12) -0.0463(3) 0.0273(13) Uani 1 1 d .
C32 C 0.48396(15) -0.12596(12) 0.0133(3) 0.0314(14) Uani 1 1 d .
C33 C 0.63006(16) -0.01885(14) -0.3478(3) 0.0357(15) Uani 1 1 d .
H47 H 0.6141 -0.0088 -0.3720 0.043 Uiso 1 1 calc R
H48 H 0.6305 -0.0385 -0.3633 0.043 Uiso 1 1 calc R
C34 C 0.54896(13) -0.05680(12) -0.1984(3) 0.0234(12) Uani 1 1 d .
C35 C 0.62189(13) -0.05607(12) 0.1282(3) 0.0267(12) Uani 1 1 d .
C36 C 0.69917(14) 0.03405(13) -0.0672(3) 0.0318(14) Uani 1 1 d .
H7 H 0.7084 0.0227 -0.1002 0.038 Uiso 1 1 calc R
C37 C 0.55320(14) -0.05409(12) -0.2685(3) 0.0277(13) Uani 1 1 d .
C38 C 0.38911(15) -0.11345(15) -0.1292(3) 0.0388(16) Uani 1 1 d .
F14 F 0.35042(11) -0.13689(14) -0.0768(3) 0.0852(19) Uani 1 1 d .
C40 C 0.50446(13) -0.10548(13) -0.0127(3) 0.0267(13) Uani 1 1 d .
C41 C 0.48208(13) -0.09392(12) -0.1314(3) 0.0248(12) Uani 1 1 d .
C42 C 0.35710(15) -0.12024(17) -0.1276(4) 0.0450(18) Uani 1 1 d .
C43 C 0.39976(15) -0.09087(13) -0.0924(3) 0.0352(15) Uani 1 1 d .
H8 H 0.3865 -0.0797 -0.0670 0.042 Uiso 1 1 calc R
C44 C 0.44772(14) -0.05324(16) -0.3594(4) 0.0417(17) Uani 1 1 d .
C45 C 0.57443(14) -0.07083(12) 0.0435(3) 0.0260(13) Uani 1 1 d .
C46 C 0.55096(14) -0.09198(13) 0.1420(3) 0.0301(13) Uani 1 1 d .
C47 C 0.52716(14) -0.09670(12) 0.0305(3) 0.0249(12) Uani 1 1 d .
C48 C 0.59943(14) -0.02878(12) -0.2525(3) 0.0257(13) Uani 1 1 d .
C49 C 0.64088(13) 0.02547(12) -0.1849(3) 0.0267(12) Uani 1 1 d .
C50 C 0.53899(16) -0.07199(16) -0.3767(3) 0.0390(16) Uani 1 1 d .
H49 H 0.5285 -0.0892 -0.3910 0.047 Uiso 1 1 calc R
H50 H 0.5606 -0.0753 -0.3824 0.047 Uiso 1 1 calc R
C51 C 0.47899(12) -0.07079(13) -0.2468(3) 0.0266(13) Uani 1 1 d .
C52 C 0.48569(15) -0.13437(14) 0.0795(3) 0.0349(15) Uani 1 1 d .
H85 H 0.4722 -0.1481 0.0954 0.042 Uiso 1 1 calc R
C53 C 0.52437(13) -0.07152(13) -0.1677(3) 0.0253(13) Uani 1 1 d .
C54 C 0.43948(15) -0.12381(14) -0.1677(3) 0.0352(15) Uani 1 1 d .
H9 H 0.4527 -0.1351 -0.1929 0.042 Uiso 1 1 calc R
C55 C 0.64920(14) -0.05248(13) 0.1641(3) 0.0325(14) Uani 1 1 d .
O4 O 0.65162(11) -0.06673(10) 0.2206(2) 0.0383(11) Uani 1 1 d .
O5 O 0.46500(10) -0.13677(9) -0.0303(2) 0.0341(10) Uani 1 1 d .
C58 C 0.67083(14) 0.02741(12) -0.0444(3) 0.0282(13) Uani 1 1 d .
C59 C 0.66758(15) 0.03441(14) -0.2114(3) 0.0339(14) Uani 1 1 d .
H10 H 0.6854 0.0252 -0.1988 0.041 Uiso 1 1 calc R
C60 C 0.52987(17) -0.04849(16) -0.4212(4) 0.0429(17) Uani 1 1 d .
H51 H 0.5399 -0.0311 -0.4070 0.052 Uiso 1 1 calc R
H52 H 0.5081 -0.0456 -0.4178 0.052 Uiso 1 1 calc R
C61 C 0.47169(15) -0.04256(14) -0.2555(3) 0.0347(15) Uani 1 1 d .
H11 H 0.4772 -0.0293 -0.2225 0.042 Uiso 1 1 calc R
C62 C 0.45656(17) -0.03393(15) -0.3116(4) 0.0432(17) Uani 1 1 d .
H12 H 0.4522 -0.0147 -0.3176 0.052 Uiso 1 1 calc R
C63 C 0.58441(14) -0.07621(12) 0.2191(3) 0.0287(13) Uani 1 1 d .
C64 C 0.55746(14) -0.08973(12) 0.2106(3) 0.0278(13) Uani 1 1 d .
C65 C 0.60052(18) -0.03691(14) 0.2901(4) 0.0419(17) Uani 1 1 d .
H13 H 0.5977 -0.0249 0.2529 0.050 Uiso 1 1 calc R
C75 C 0.60945(19) -0.02576(16) 0.3512(4) 0.0494(19) Uani 1 1 d .
H14 H 0.6131 -0.0063 0.3556 0.059 Uiso 1 1 calc R
C68 C 0.66902(16) 0.05669(14) -0.2563(3) 0.0370(15) Uani 1 1 d .
H15 H 0.6876 0.0628 -0.2734 0.044 Uiso 1 1 calc R
C67 C 0.59569(14) -0.06531(13) 0.2835(3) 0.0300(13) Uani 1 1 d .
C69 C 0.67994(18) -0.06585(16) 0.2563(4) 0.050(2) Uani 1 1 d .
H53 H 0.6962 -0.0722 0.2268 0.060 Uiso 1 1 calc R
H54 H 0.6843 -0.0465 0.2706 0.060 Uiso 1 1 calc R
C70 C 0.59988(16) -0.08258(15) 0.3382(3) 0.0363(15) Uani 1 1 d .
H16 H 0.5967 -0.1021 0.3337 0.044 Uiso 1 1 calc R
C71 C 0.53657(15) -0.09482(15) 0.2669(3) 0.0363(15) Uani 1 1 d .
C76 C 0.68607(17) -0.02331(17) -0.3381(4) 0.0456(18) Uani 1 1 d .
H55 H 0.7034 -0.0111 -0.3284 0.055 Uiso 1 1 calc R
H56 H 0.6807 -0.0332 -0.2964 0.055 Uiso 1 1 calc R
C77 C 0.44229(16) -0.15645(15) -0.0077(4) 0.0414(17) Uani 1 1 d .
H57 H 0.4518 -0.1713 0.0192 0.050 Uiso 1 1 calc R
H58 H 0.4329 -0.1654 -0.0469 0.050 Uiso 1 1 calc R
C78 C 0.60853(17) -0.07202(16) 0.3984(3) 0.0447(18) Uani 1 1 d .
H17 H 0.6115 -0.0841 0.4353 0.054 Uiso 1 1 calc R
C79 C 0.65977(17) -0.00501(17) -0.3598(4) 0.0480(19) Uani 1 1 d .
H59 H 0.6605 0.0129 -0.3351 0.058 Uiso 1 1 calc R
H60 H 0.6617 -0.0007 -0.4079 0.058 Uiso 1 1 calc R
C80 C 0.69499(18) -0.04474(19) -0.3903(4) 0.053(2) Uani 1 1 d .
H29 H 0.6785 -0.0578 -0.3976 0.080 Uiso 1 1 calc R
H30 H 0.7125 -0.0551 -0.3748 0.080 Uiso 1 1 calc R
H31 H 0.6997 -0.0352 -0.4321 0.080 Uiso 1 1 calc R
C81 C 0.50628(14) -0.12340(13) 0.1226(3) 0.0310(14) Uani 1 1 d .
C82 C 0.41851(17) -0.14190(14) 0.0338(4) 0.0418(17) Uani 1 1 d .
H61 H 0.4273 -0.1360 0.0768 0.050 Uiso 1 1 calc R
H62 H 0.4118 -0.1249 0.0101 0.050 Uiso 1 1 calc R
C83 C 0.7215(3) -0.0048(2) 0.0764(6) 0.107(5) Uani 1 1 d .
H63 H 0.7191 -0.0011 0.1246 0.128 Uiso 1 1 calc R
H64 H 0.7313 0.0116 0.0555 0.128 Uiso 1 1 calc R
O6 O 0.50897(10) -0.13108(9) 0.1858(2) 0.0348(10) Uani 1 1 d .
C87 C 0.50313(13) -0.09466(12) -0.0800(3) 0.0258(12) Uani 1 1 d .
C88 C 0.45755(18) -0.13268(17) 0.2281(4) 0.0484(19) Uani 1 1 d .
H65 H 0.4615 -0.1177 0.2609 0.058 Uiso 1 1 calc R
H66 H 0.4509 -0.1238 0.1861 0.058 Uiso 1 1 calc R
C89 C 0.61289(17) -0.04321(16) 0.4049(4) 0.0431(17) Uani 1 1 d .
C84 C 0.61562(15) 0.06130(14) -0.2501(3) 0.0356(15) Uani 1 1 d .
H18 H 0.5978 0.0702 -0.2638 0.043 Uiso 1 1 calc R
C90 C 0.48606(17) -0.14922(16) 0.2154(4) 0.0436(17) Uani 1 1 d .
H67 H 0.4935 -0.1570 0.2579 0.052 Uiso 1 1 calc R
H68 H 0.4818 -0.1650 0.1849 0.052 Uiso 1 1 calc R
C91 C 0.53984(17) -0.11726(16) 0.3100(4) 0.0452(18) Uani 1 1 d .
H19 H 0.5556 -0.1302 0.3036 0.054 Uiso 1 1 calc R
C85 C 0.61483(14) 0.03958(13) -0.2044(3) 0.0327(14) Uani 1 1 d .
H20 H 0.5963 0.0341 -0.1858 0.039 Uiso 1 1 calc R
C92 C 0.5199(2) -0.1209(2) 0.3631(4) 0.069(3) Uani 1 1 d .
H21 H 0.5213 -0.1368 0.3913 0.082 Uiso 1 1 calc R
F3 F 0.66780(12) 0.10971(10) -0.3162(3) 0.0647(13) Uani 1 1 d .
F4 F 0.62018(12) 0.10989(10) -0.3216(3) 0.0748(16) Uani 1 1 d .
F5 F 0.64646(17) 0.08445(12) -0.3862(2) 0.089(2) Uani 1 1 d .
F6 F 0.6084(2) -0.01182(19) 0.4910(4) 0.141(4) Uani 1 1 d .
C103 C 0.6443(2) 0.09325(16) -0.3239(4) 0.0498(19) Uani 1 1 d .
C94 C 0.45426(15) -0.08131(16) -0.3501(3) 0.0398(16) Uani 1 1 d .
H22 H 0.4480 -0.0947 -0.3823 0.048 Uiso 1 1 calc R
F7 F 0.6279(2) -0.04981(15) 0.5154(3) 0.132(3) Uani 1 1 d .
C104 C 0.64280(15) 0.06977(13) -0.2755(3) 0.0362(15) Uani 1 1 d .
C96 C 0.6235(2) -0.0317(2) 0.4698(4) 0.061(2) Uani 1 1 d .
C97 C 0.4334(2) -0.1516(2) 0.2542(5) 0.067(3) Uani 1 1 d .
H69 H 0.4283 -0.1656 0.2198 0.081 Uiso 1 1 calc R
H70 H 0.4408 -0.1617 0.2940 0.081 Uiso 1 1 calc R
C98 C 0.71409(17) 0.05712(15) -0.0422(4) 0.0433(17) Uani 1 1 d .
H23 H 0.7333 0.0616 -0.0586 0.052 Uiso 1 1 calc R
F8 F 0.65109(19) -0.0206(3) 0.4654(4) 0.150(4) Uani 1 1 d .
F9 F 0.74294(14) 0.09229(13) 0.0575(4) 0.107(3) Uani 1 1 d .
F10 F 0.70321(15) 0.11292(16) 0.0769(5) 0.153(4) Uani 1 1 d .
F11 F 0.7230(2) 0.11653(14) -0.0132(4) 0.125(3) Uani 1 1 d .
C108 C 0.70130(15) 0.07362(15) 0.0062(4) 0.0450(18) Uani 1 1 d .
C109 C 0.3921(2) -0.16027(18) 0.0471(5) 0.063(2) Uani 1 1 d .
H71 H 0.3984 -0.1766 0.0739 0.075 Uiso 1 1 calc R
H72 H 0.3840 -0.1672 0.0043 0.075 Uiso 1 1 calc R
C110 C 0.6779(2) -0.0841(3) 0.3143(6) 0.087(4) Uani 1 1 d .
H73 H 0.6739 -0.1034 0.2993 0.104 Uiso 1 1 calc R
H74 H 0.6610 -0.0780 0.3423 0.104 Uiso 1 1 calc R
C111 C 0.5381(3) -0.0551(2) -0.4927(4) 0.080(3) Uani 1 1 d .
H75 H 0.5598 -0.0585 -0.4951 0.097 Uiso 1 1 calc R
H76 H 0.5279 -0.0726 -0.5062 0.097 Uiso 1 1 calc R
C114 C 0.51443(19) -0.07546(19) 0.2798(4) 0.053(2) Uani 1 1 d .
H24 H 0.5124 -0.0596 0.2517 0.063 Uiso 1 1 calc R
C112 C 0.7062(2) -0.0839(2) 0.3563(4) 0.064(2) Uani 1 1 d .
H77 H 0.7186 -0.1003 0.3454 0.077 Uiso 1 1 calc R
H78 H 0.7179 -0.0668 0.3469 0.077 Uiso 1 1 calc R
C123 C 0.59634(14) -0.06925(12) 0.1543(3) 0.0287(13) Uani 1 1 d .
C115 C 0.67303(17) 0.06659(15) 0.0306(4) 0.0454(18) Uani 1 1 d .
H25 H 0.6644 0.0773 0.0655 0.054 Uiso 1 1 calc R
C116 C 0.4985(2) -0.1013(3) 0.3736(4) 0.071(3) Uani 1 1 d .
C117 C 0.7178(2) 0.09765(19) 0.0331(6) 0.064(3) Uani 1 1 d .
C124 C 0.7423(2) -0.03430(19) 0.0641(6) 0.073(3) Uani 1 1 d .
H79 H 0.7345 -0.0494 0.0931 0.087 Uiso 1 1 calc R
H80 H 0.7400 -0.0404 0.0173 0.087 Uiso 1 1 calc R
C118 C 0.3678(2) -0.1440(2) 0.0847(5) 0.073(3) Uani 1 1 d .
H32 H 0.3764 -0.1356 0.1249 0.109 Uiso 1 1 calc R
H33 H 0.3517 -0.1568 0.0973 0.109 Uiso 1 1 calc R
H34 H 0.3599 -0.1293 0.0559 0.109 Uiso 1 1 calc R
C119 C 0.4948(2) -0.0789(3) 0.3340(4) 0.068(3) Uani 1 1 d .
H26 H 0.4793 -0.0658 0.3423 0.081 Uiso 1 1 calc R
C120 C 0.4058(2) -0.1354(2) 0.2725(7) 0.084(3) Uani 1 1 d .
H35 H 0.4103 -0.1230 0.3100 0.127 Uiso 1 1 calc R
H36 H 0.3900 -0.1485 0.2853 0.127 Uiso 1 1 calc R
H37 H 0.3993 -0.1243 0.2341 0.127 Uiso 1 1 calc R
C121 C 0.5302(3) -0.0323(2) -0.5416(5) 0.082(3) Uani 1 1 d .
H38 H 0.5087 -0.0286 -0.5393 0.122 Uiso 1 1 calc R
H39 H 0.5354 -0.0383 -0.5868 0.122 Uiso 1 1 calc R
H40 H 0.5411 -0.0152 -0.5304 0.122 Uiso 1 1 calc R
C122 C 0.6976(3) -0.0846(3) 0.4266(6) 0.099(4) Uani 1 1 d .
H41 H 0.6912 -0.0659 0.4407 0.149 Uiso 1 1 calc R
H42 H 0.7146 -0.0906 0.4536 0.149 Uiso 1 1 calc R
H43 H 0.6811 -0.0978 0.4326 0.149 Uiso 1 1 calc R
Cl13 Cl 0.66842(10) 0.10272(9) 0.2248(3) 0.157(2) Uani 1 1 d .
Cl14 Cl 0.64825(11) 0.10296(10) 0.3627(4) 0.198(3) Uani 1 1 d .
C125 C 0.7733(3) -0.0304(3) 0.0779(7) 0.096(4) Uani 1 1 d .
H81 H 0.7809 -0.0150 0.0497 0.115 Uiso 1 1 calc R
H82 H 0.7756 -0.0246 0.1250 0.115 Uiso 1 1 calc R
C126 C 0.7899(4) -0.0529(3) 0.0675(7) 0.116(5) Uani 1 1 d .
H44 H 0.7831 -0.0681 0.0967 0.174 Uiso 1 1 calc R
H45 H 0.8107 -0.0486 0.0773 0.174 Uiso 1 1 calc R
H46 H 0.7880 -0.0587 0.0209 0.174 Uiso 1 1 calc R
C127 C 0.6478(4) 0.0828(3) 0.2861(12) 0.163(9) Uani 1 1 d .
H27 H 0.6573 0.0643 0.2932 0.196 Uiso 1 1 calc R
H28 H 0.6271 0.0798 0.2709 0.196 Uiso 1 1 calc R
Cl15 Cl 0.51113(5) 0.02805(4) 0.93144(12) 0.0636(6) Uani 1 1 d .
C129 C 0.5000 0.0000 0.9816(6) 0.055(3) Uani 1 2 d S
H1 H 0.4833 0.0059 1.0105 0.066 Uiso 0.50 1 calc PR
H2 H 0.5167 -0.0059 1.0105 0.066 Uiso 0.50 1 calc PR
F18 F 0.40237(14) -0.03983(19) -0.4066(3) 0.109(2) Uani 1 1 d .
C130 C 0.4317(2) -0.0433(3) -0.4192(4) 0.069(3) Uani 1 1 d .
F19 F 0.4396(3) -0.0224(3) -0.4443(7) 0.287(11) Uani 1 1 d .
F20 F 0.4886(3) -0.1163(5) 0.4830(4) 0.275(12) Uani 1 1 d .
C131 C 0.4761(3) -0.1071(4) 0.4290(6) 0.118(6) Uani 1 1 d .
F22 F 0.4616(5) -0.0874(3) 0.4451(11) 0.349(16) Uani 1 1 d .
F23 F 0.4268(3) -0.0631(3) -0.4619(4) 0.224(8) Uani 1 1 d .
F24 F 0.4582(2) -0.1273(3) 0.4166(4) 0.178(5) Uani 1 1 d .

loop_
_atom_site_aniso_label
_atom_site_aniso_U_11
_atom_site_aniso_U_22
_atom_site_aniso_U_33
_atom_site_aniso_U_23
_atom_site_aniso_U_13
_atom_site_aniso_U_12
Sb1 0.0376(2) 0.0338(2) 0.0422(3) 0.0043(2) 0.0030(2) 0.00488(19)
Sb2 0.0367(2) 0.0393(2) 0.0398(2) -0.0003(2) 0.0010(2) -0.00475(19)
Cl3 0.0398(9) 0.0380(9) 0.0478(10) -0.0058(7) 0.0084(8) -0.0058(7)
Cl4 0.0401(9) 0.0412(9) 0.0440(9) 0.0019(7) -0.0041(8) 0.0031(7)
Cl5 0.0372(9) 0.0428(9) 0.0439(10) 0.0039(8) -0.0012(8) 0.0048(7)
Cl6 0.0443(9) 0.0459(10) 0.0657(13) 0.0173(9) -0.0005(9) -0.0040(8)
Cl7 0.0405(9) 0.0453(10) 0.0499(10) 0.0058(8) 0.0006(8) -0.0014(8)
Cl8 0.0504(10) 0.0483(10) 0.0588(12) 0.0100(9) -0.0023(9) -0.0023(8)
Cl9 0.0366(9) 0.0590(12) 0.0709(14) 0.0152(10) 0.0073(9) -0.0037(8)
Cl1 0.0430(10) 0.0562(12) 0.0643(13) 0.0075(10) 0.0038(9) 0.0163(9)
Cl10 0.0507(10) 0.0575(11) 0.0447(10) -0.0118(9) 0.0026(9) -0.0007(9)
Cl2 0.0607(12) 0.0309(9) 0.0754(14) 0.0022(9) 0.0055(11) -0.0009(8)
Cl11 0.0635(12) 0.0502(11) 0.0481(10) -0.0090(9) -0.0094(9) -0.0102(9)
Cl12 0.0755(15) 0.0795(16) 0.0469(12) -0.0099(11) 0.0096(11) 0.0130(12)
F12 0.048(3) 0.119(5) 0.059(3) -0.026(3) -0.007(2) -0.028(3)
C2 0.033(3) 0.027(3) 0.014(3) 0.000(2) -0.002(2) 0.000(2)
C3 0.034(3) 0.030(3) 0.027(3) 0.000(3) -0.005(3) -0.009(3)
O1 0.034(2) 0.041(2) 0.018(2) -0.0053(18) -0.0024(18) -0.0100(19)
N1 0.031(3) 0.023(2) 0.022(3) -0.002(2) -0.004(2) -0.001(2)
C6 0.034(3) 0.025(3) 0.019(3) 0.002(2) -0.001(3) -0.003(2)
C7 0.038(3) 0.027(3) 0.038(4) 0.001(3) -0.008(3) -0.007(3)
C8 0.023(3) 0.028(3) 0.027(3) 0.002(2) -0.003(2) -0.001(2)
C9 0.037(3) 0.021(3) 0.017(3) 0.001(2) -0.007(2) -0.001(2)
N2 0.031(3) 0.026(3) 0.022(3) -0.001(2) -0.004(2) -0.003(2)
C11 0.037(3) 0.028(3) 0.032(3) -0.008(3) -0.003(3) 0.005(3)
C12 0.031(3) 0.034(3) 0.034(4) 0.000(3) -0.007(3) 0.005(3)
F13 0.037(2) 0.093(4) 0.104(4) 0.000(4) -0.002(3) 0.002(3)
O2 0.029(2) 0.043(3) 0.055(3) 0.014(2) -0.014(2) -0.013(2)
C15 0.038(3) 0.018(3) 0.020(3) 0.001(2) 0.007(3) 0.004(2)
N3 0.028(3) 0.024(2) 0.022(2) 0.0028(19) -0.006(2) -0.008(2)
C17 0.021(3) 0.032(3) 0.027(3) -0.005(3) 0.001(2) -0.001(2)
C18 0.030(3) 0.024(3) 0.024(3) -0.001(2) -0.001(2) -0.004(2)
C19 0.035(3) 0.022(3) 0.016(3) -0.003(2) -0.002(3) -0.002(2)
C20 0.042(4) 0.034(3) 0.033(4) 0.007(3) -0.008(3) -0.007(3)
C21 0.035(3) 0.021(3) 0.026(3) -0.008(2) -0.002(3) -0.002(2)
C22 0.039(4) 0.034(4) 0.045(4) -0.004(3) 0.000(3) -0.007(3)
C23 0.041(3) 0.033(3) 0.013(3) -0.004(2) -0.003(3) 0.003(3)
C24 0.030(3) 0.027(3) 0.020(3) -0.003(2) -0.001(2) -0.002(2)
C25 0.030(3) 0.028(3) 0.016(3) -0.005(2) 0.000(2) 0.007(2)
C26 0.032(3) 0.022(3) 0.025(3) -0.005(2) -0.003(3) 0.003(2)
C27 0.034(3) 0.027(3) 0.016(3) 0.003(2) 0.000(3) 0.001(2)
C28 0.028(3) 0.022(3) 0.019(3) 0.001(2) -0.003(2) -0.001(2)
O3 0.033(2) 0.037(2) 0.018(2) -0.0013(18) 0.0026(18) -0.0031(19)
C30 0.040(3) 0.028(3) 0.021(3) 0.009(2) -0.009(3) 0.003(3)
C31 0.035(3) 0.023(3) 0.024(3) -0.003(2) 0.006(3) -0.003(3)
C32 0.040(3) 0.021(3) 0.033(3) -0.002(3) -0.003(3) -0.001(3)
C33 0.045(4) 0.039(4) 0.024(3) 0.001(3) 0.006(3) -0.004(3)
C34 0.031(3) 0.022(3) 0.017(3) -0.003(2) -0.003(2) 0.005(2)
C35 0.035(3) 0.021(3) 0.024(3) -0.005(2) -0.004(3) -0.001(2)
C36 0.031(3) 0.032(3) 0.033(3) -0.002(3) 0.005(3) -0.004(3)
C37 0.038(3) 0.026(3) 0.019(3) -0.002(2) -0.004(3) 0.002(3)
C38 0.038(4) 0.047(4) 0.031(4) 0.008(3) -0.007(3) -0.006(3)
F14 0.052(3) 0.126(5) 0.078(4) 0.053(4) -0.010(3) -0.037(3)
C40 0.031(3) 0.025(3) 0.024(3) 0.000(2) -0.004(3) 0.001(2)
C41 0.028(3) 0.021(3) 0.025(3) -0.001(2) 0.000(2) -0.002(2)
C42 0.033(4) 0.056(5) 0.046(4) 0.006(4) -0.008(3) -0.007(3)
C43 0.037(4) 0.030(3) 0.038(4) 0.006(3) 0.002(3) 0.003(3)
C44 0.028(3) 0.064(5) 0.033(4) 0.012(3) 0.001(3) 0.019(3)
C45 0.041(3) 0.021(3) 0.016(3) -0.001(2) -0.010(2) -0.003(3)
C46 0.033(3) 0.030(3) 0.028(3) 0.000(3) 0.000(3) 0.004(3)
C47 0.036(3) 0.026(3) 0.014(3) 0.001(2) -0.002(2) 0.001(3)
C48 0.034(3) 0.022(3) 0.022(3) 0.000(2) -0.001(3) 0.003(2)
C49 0.036(3) 0.026(3) 0.017(3) -0.001(2) -0.003(3) -0.003(3)
C50 0.040(4) 0.057(4) 0.020(3) -0.013(3) -0.001(3) -0.007(3)
C51 0.023(3) 0.033(3) 0.023(3) 0.004(3) -0.002(2) 0.001(2)
C52 0.044(4) 0.031(3) 0.030(4) 0.008(3) -0.005(3) -0.008(3)
C53 0.030(3) 0.027(3) 0.018(3) 0.000(2) -0.004(2) 0.005(2)
C54 0.037(3) 0.033(3) 0.035(4) -0.003(3) -0.008(3) -0.001(3)
C55 0.040(4) 0.033(3) 0.024(3) -0.002(3) -0.009(3) 0.007(3)
O4 0.042(2) 0.051(3) 0.022(2) 0.008(2) -0.011(2) 0.002(2)
O5 0.036(2) 0.032(2) 0.034(2) 0.0039(19) -0.005(2) -0.008(2)
C58 0.032(3) 0.026(3) 0.027(3) 0.000(3) 0.004(3) 0.001(3)
C59 0.036(4) 0.040(4) 0.026(3) 0.004(3) -0.002(3) -0.003(3)
C60 0.046(4) 0.050(4) 0.032(4) 0.003(3) -0.005(3) -0.009(3)
C61 0.048(4) 0.033(3) 0.023(3) -0.002(3) 0.000(3) 0.008(3)
C62 0.055(4) 0.038(4) 0.037(4) 0.009(3) -0.001(3) 0.012(3)
C63 0.043(4) 0.024(3) 0.018(3) -0.002(2) -0.001(3) 0.009(3)
C64 0.036(3) 0.026(3) 0.022(3) 0.004(2) -0.003(3) -0.006(3)
C65 0.062(5) 0.033(4) 0.031(4) -0.005(3) -0.011(3) 0.004(3)
C75 0.068(5) 0.038(4) 0.042(4) -0.013(3) -0.001(4) 0.002(4)
C68 0.045(4) 0.031(3) 0.034(4) -0.003(3) 0.012(3) -0.006(3)
C67 0.039(3) 0.033(3) 0.018(3) 0.003(2) -0.005(3) -0.001(3)
C69 0.055(5) 0.044(4) 0.050(5) 0.012(4) -0.031(4) -0.011(3)
C70 0.048(4) 0.038(4) 0.023(3) -0.002(3) 0.000(3) 0.003(3)
C71 0.039(4) 0.043(4) 0.027(3) 0.004(3) -0.013(3) -0.006(3)
C76 0.043(4) 0.065(5) 0.028(4) 0.005(3) 0.000(3) -0.015(4)
C77 0.043(4) 0.037(4) 0.044(4) 0.006(3) -0.007(3) -0.011(3)
C78 0.057(4) 0.053(4) 0.024(4) 0.005(3) -0.006(3) -0.010(4)
C79 0.059(5) 0.057(5) 0.028(4) -0.006(3) 0.008(3) -0.021(4)
C80 0.048(4) 0.064(5) 0.048(5) -0.011(4) 0.011(4) -0.004(4)
C81 0.040(3) 0.026(3) 0.028(3) 0.001(3) -0.005(3) -0.003(3)
C82 0.049(4) 0.032(3) 0.045(4) 0.004(3) -0.004(3) -0.008(3)
C83 0.163(12) 0.083(7) 0.075(7) 0.055(6) -0.079(8) -0.074(8)
O6 0.040(2) 0.036(2) 0.028(2) 0.0123(19) -0.003(2) -0.009(2)
C87 0.029(3) 0.021(3) 0.027(3) -0.001(2) -0.004(3) -0.002(2)
C88 0.063(5) 0.050(4) 0.033(4) 0.009(3) -0.003(4) -0.010(4)
C89 0.049(4) 0.051(4) 0.029(4) -0.006(3) -0.004(3) 0.001(3)
C84 0.038(4) 0.037(4) 0.032(3) 0.005(3) 0.000(3) -0.003(3)
C90 0.054(4) 0.049(4) 0.028(4) 0.012(3) -0.001(3) -0.012(3)
C91 0.050(4) 0.055(4) 0.031(4) 0.011(3) -0.011(3) -0.012(3)
C85 0.031(3) 0.030(3) 0.037(4) 0.002(3) 0.008(3) 0.000(3)
C92 0.073(6) 0.100(8) 0.032(4) 0.012(5) -0.010(4) -0.042(6)
F3 0.080(3) 0.051(3) 0.063(3) 0.024(2) 0.003(3) -0.023(3)
F4 0.074(3) 0.057(3) 0.093(4) 0.048(3) 0.024(3) 0.014(3)
F5 0.164(6) 0.066(3) 0.035(3) 0.014(2) 0.012(3) -0.018(4)
F6 0.175(8) 0.173(7) 0.075(4) -0.084(5) -0.065(5) 0.098(7)
C103 0.070(5) 0.043(4) 0.036(4) 0.010(3) 0.012(4) -0.008(4)
C94 0.032(3) 0.057(4) 0.030(4) -0.006(3) -0.006(3) -0.004(3)
F7 0.243(10) 0.101(5) 0.051(4) -0.018(4) -0.075(5) 0.018(6)
C104 0.045(4) 0.025(3) 0.039(4) 0.001(3) 0.008(3) -0.008(3)
C96 0.073(6) 0.070(6) 0.040(5) -0.017(4) -0.011(4) 0.010(5)
C97 0.065(6) 0.066(6) 0.071(6) 0.012(5) 0.016(5) -0.015(5)
C98 0.043(4) 0.039(4) 0.048(4) -0.003(3) 0.007(3) -0.003(3)
F8 0.104(6) 0.270(12) 0.075(5) -0.066(6) -0.018(4) -0.061(7)
F9 0.069(4) 0.080(4) 0.174(7) -0.059(5) -0.043(4) -0.015(3)
F10 0.085(4) 0.119(6) 0.256(11) -0.142(7) 0.069(6) -0.056(4)
F11 0.162(7) 0.069(4) 0.143(7) 0.016(4) -0.057(6) -0.064(5)
C108 0.031(3) 0.035(4) 0.069(5) -0.013(4) 0.000(4) -0.006(3)
C109 0.061(5) 0.049(5) 0.078(6) 0.000(4) 0.013(5) -0.018(4)
C110 0.064(6) 0.132(10) 0.065(6) 0.039(7) -0.017(5) -0.008(6)
C111 0.125(9) 0.092(7) 0.024(4) 0.007(4) -0.002(5) -0.019(7)
C114 0.056(5) 0.065(5) 0.037(4) -0.014(4) -0.003(4) 0.003(4)
C112 0.068(6) 0.073(6) 0.052(5) 0.008(4) -0.029(5) 0.001(5)
C123 0.043(4) 0.026(3) 0.016(3) 0.000(2) -0.005(3) -0.001(3)
C115 0.051(4) 0.034(4) 0.052(5) -0.017(3) 0.015(4) 0.002(3)
C116 0.069(6) 0.109(8) 0.034(5) -0.010(5) 0.015(5) -0.021(6)
C117 0.052(5) 0.050(5) 0.091(7) -0.027(5) 0.010(5) -0.002(4)
C124 0.059(5) 0.057(5) 0.102(8) -0.018(5) 0.031(6) -0.006(4)
C118 0.053(5) 0.075(6) 0.089(7) -0.012(5) 0.032(5) -0.028(5)
C119 0.048(5) 0.113(8) 0.042(5) -0.011(5) 0.007(4) -0.008(5)
C120 0.068(6) 0.067(6) 0.119(10) 0.021(6) 0.021(6) -0.007(5)
C121 0.114(9) 0.096(8) 0.035(5) 0.013(5) -0.014(5) -0.036(7)
C122 0.083(8) 0.147(12) 0.067(7) 0.006(7) 0.002(6) -0.035(8)
Cl13 0.105(3) 0.096(3) 0.270(7) -0.009(3) -0.063(3) -0.002(2)
Cl14 0.132(3) 0.103(3) 0.358(10) -0.057(4) -0.095(5) 0.022(3)
C125 0.077(8) 0.125(11) 0.086(9) 0.017(8) -0.009(7) -0.002(7)
C126 0.132(12) 0.124(12) 0.092(9) -0.049(9) 0.015(9) -0.026(10)
C127 0.133(14) 0.074(9) 0.28(3) -0.013(12) -0.059(15) -0.035(9)
Cl15 0.0711(14) 0.0476(11) 0.0721(15) 0.0189(10) -0.0174(12) -0.0081(10)
C129 0.055(7) 0.047(6) 0.064(8) 0.000 0.000 0.009(5)
F18 0.068(4) 0.174(7) 0.086(5) 0.039(5) -0.031(3) 0.025(4)
C130 0.067(6) 0.104(8) 0.035(5) 0.006(5) 0.000(4) 0.049(6)
F19 0.225(11) 0.376(18) 0.260(13) 0.290(15) -0.204(11) -0.215(13)
F20 0.153(9) 0.62(4) 0.047(5) 0.063(10) 0.006(5) -0.126(15)
C131 0.104(10) 0.207(18) 0.044(7) -0.024(9) 0.024(7) -0.047(11)
F22 0.48(3) 0.181(12) 0.38(3) -0.034(14) 0.40(3) -0.034(15)
F23 0.330(16) 0.265(13) 0.077(5) -0.078(7) -0.131(8) 0.224(13)
F24 0.118(7) 0.324(16) 0.092(6) 0.022(8) 0.041(5) -0.102(9)

loop_
_atom_type_symbol
_atom_type_description
_atom_type_scat_dispersion_real
_atom_type_scat_dispersion_imag
_atom_type_scat_source
C C 0.0033 0.0016 'International Tables Vol C Tables 4.2.6.8 and 6.1.1.4'
H H 0.0000 0.0000 'International Tables Vol C Tables 4.2.6.8 and 6.1.1.4'
Cl Cl 0.1484 0.1585 'International Tables Vol C Tables 4.2.6.8 and 6.1.1.4'
F F 0.0171 0.0103 'International Tables Vol C Tables 4.2.6.8 and 6.1.1.4'
N N 0.0061 0.0033 'International Tables Vol C Tables 4.2.6.8 and 6.1.1.4'
O O 0.0106 0.0060 'International Tables Vol C Tables 4.2.6.8 and 6.1.1.4'
Sb Sb -0.5866 1.5461 'International Tables Vol C Tables 4.2.6.8 and 6.1.1.4'

loop_
_geom_angle_atom_site_label_1
_geom_angle_atom_site_label_2
_geom_angle_atom_site_label_3
_geom_angle
_geom_angle_site_symmetry_3
Cl12 Sb1 Cl4 88.98(8) .
Cl12 Sb1 Cl1 90.74(8) .
Cl4 Sb1 Cl1 178.37(7) .
Cl12 Sb1 Cl2 91.25(9) .
Cl4 Sb1 Cl2 88.50(7) .
Cl1 Sb1 Cl2 89.90(7) .
Cl12 Sb1 Cl6 91.74(9) .
Cl4 Sb1 Cl6 91.56(6) .
Cl1 Sb1 Cl6 90.05(7) .
Cl2 Sb1 Cl6 177.01(8) .
Cl12 Sb1 Cl5 178.99(8) .
Cl4 Sb1 Cl5 90.12(6) .
Cl1 Sb1 Cl5 90.17(7) .
Cl2 Sb1 Cl5 89.19(7) .
Cl6 Sb1 Cl5 87.83(7) .
Cl8 Sb2 Cl10 90.49(8) .
Cl8 Sb2 Cl11 90.59(8) .
Cl10 Sb2 Cl11 178.68(8) .
Cl8 Sb2 Cl9 90.41(7) .
Cl10 Sb2 Cl9 90.07(8) .
Cl11 Sb2 Cl9 90.69(8) .
Cl8 Sb2 Cl7 178.87(8) .
Cl10 Sb2 Cl7 90.58(7) .
Cl11 Sb2 Cl7 88.33(7) .
Cl9 Sb2 Cl7 89.94(7) .
Cl8 Sb2 Cl3 90.00(7) .
Cl10 Sb2 Cl3 89.36(7) .
Cl11 Sb2 Cl3 89.88(7) .
Cl9 Sb2 Cl3 179.30(8) .
Cl7 Sb2 Cl3 89.67(7) .
C9 C2 C45 116.1(5) .
C9 C2 C47 121.6(5) .
C45 C2 C47 122.2(5) .
C8 C3 C43 120.8(6) .
C37 O1 C50 119.7(5) .
C31 N1 C25 124.8(5) .
C31 N1 C21 122.7(5) .
C25 N1 C21 111.6(5) .
C17 C6 C35 123.1(5) .
C17 C6 C26 118.4(5) .
C35 C6 C26 118.4(5) .
C11 C7 C55 122.2(6) .
C3 C8 C54 119.9(6) .
C3 C8 C41 119.6(5) .
C54 C8 C41 120.5(6) .
N2 C9 C28 118.6(5) .
N2 C9 C2 118.6(5) .
C28 C9 C2 122.8(5) .
C53 N2 C9 123.9(5) .
C53 N2 C87 112.1(5) .
C9 N2 C87 123.3(5) .
O2 C11 C7 124.7(6) .
O2 C11 C17 114.2(6) .
C7 C11 C17 120.9(6) .
C94 C12 C51 120.9(6) .
C11 O2 C83 123.0(6) .
C19 C15 C34 123.6(5) .
C19 C15 C28 118.5(5) .
C34 C15 C28 117.7(5) .
C45 N3 C46 125.2(5) .
C45 N3 C123 122.0(5) .
C46 N3 C123 112.5(5) .
C6 C17 C21 119.6(5) .
C6 C17 C11 116.2(6) .
C21 C17 C11 124.2(6) .
C24 C18 C21 108.1(5) .
C24 C18 C58 125.3(5) .
C21 C18 C58 124.8(5) .
C15 C19 C48 116.8(5) .
C15 C19 C25 119.3(5) .
C48 C19 C25 123.4(5) .
C38 C20 C54 121.1(6) .
N1 C21 C18 105.2(5) .
N1 C21 C17 117.2(5) .
C18 C21 C17 137.6(6) .
C115 C22 C58 121.2(7) .
C37 C23 C48 121.6(5) .
C25 C24 C18 108.1(5) .
C25 C24 C49 125.5(5) .
C18 C24 C49 125.0(5) .
N1 C25 C24 106.7(5) .
N1 C25 C19 116.4(5) .
C24 C25 C19 136.8(5) .
C45 C26 C31 117.8(5) .
C45 C26 C6 120.9(5) .
C31 C26 C6 121.2(6) .
C53 C27 C41 108.8(5) .
C53 C27 C51 127.1(5) .
C41 C27 C51 123.3(5) .
C9 C28 C31 117.0(5) .
C9 C28 C15 121.5(5) .
C31 C28 C15 121.4(5) .
C48 O3 C33 117.2(5) .
C46 C30 C81 124.7(5) .
C46 C30 C47 120.3(6) .
C81 C30 C47 114.9(6) .
C26 C31 N1 119.1(5) .
C26 C31 C28 122.9(6) .
N1 C31 C28 117.9(5) .
O5 C32 C52 123.6(6) .
O5 C32 C40 115.8(6) .
C52 C32 C40 120.4(6) .
O3 C33 C79 106.4(5) .
C15 C34 C37 116.0(5) .
C15 C34 C53 119.3(5) .
C37 C34 C53 124.4(5) .
C123 C35 C6 118.8(5) .
C123 C35 C55 124.4(6) .
C6 C35 C55 116.8(6) .
C98 C36 C58 120.4(6) .
O1 C37 C23 123.7(5) .
O1 C37 C34 115.1(5) .
C23 C37 C34 121.0(6) .
C43 C38 C20 119.9(6) .
C43 C38 C42 119.6(7) .
C20 C38 C42 120.6(6) .
C47 C40 C32 116.4(5) .
C47 C40 C87 120.0(5) .
C32 C40 C87 123.6(5) .
C87 C41 C27 106.9(5) .
C87 C41 C8 130.1(6) .
C27 C41 C8 122.2(5) .
F12 C42 F14 106.0(6) .
F12 C42 F13 105.8(6) .
F14 C42 F13 106.1(7) .
F12 C42 C38 113.1(6) .
F14 C42 C38 111.7(6) .
F13 C42 C38 113.5(6) .
C38 C43 C3 119.2(6) .
C94 C44 C62 119.4(6) .
C94 C44 C130 121.5(8) .
C62 C44 C130 119.1(8) .
C26 C45 N3 119.7(5) .
C26 C45 C2 123.2(5) .
N3 C45 C2 117.0(5) .
N3 C46 C64 105.1(5) .
N3 C46 C30 116.8(5) .
C64 C46 C30 138.2(6) .
C40 C47 C2 118.4(5) .
C40 C47 C30 124.1(6) .
C2 C47 C30 117.5(5) .
O3 C48 C23 123.1(5) .
O3 C48 C19 116.6(5) .
C23 C48 C19 120.2(6) .
C59 C49 C85 117.8(6) .
C59 C49 C24 123.4(6) .
C85 C49 C24 118.7(5) .
O1 C50 C60 114.7(6) .
C12 C51 C61 118.5(6) .
C12 C51 C27 122.1(5) .
C61 C51 C27 119.4(6) .
C81 C52 C32 122.0(6) .
N2 C53 C27 105.7(5) .
N2 C53 C34 117.6(5) .
C27 C53 C34 136.6(5) .
C20 C54 C8 119.1(6) .
O4 C55 C7 123.9(6) .
O4 C55 C35 116.0(6) .
C7 C55 C35 119.9(6) .
C55 O4 C69 118.4(6) .
C32 O5 C77 119.7(5) .
C36 C58 C22 118.3(6) .
C36 C58 C18 124.0(6) .
C22 C58 C18 117.7(6) .
C49 C59 C68 121.7(6) .
C50 C60 C111 110.0(7) .
C62 C61 C51 120.4(6) .
C61 C62 C44 120.4(6) .
C64 C63 C123 108.7(5) .
C64 C63 C67 124.9(6) .
C123 C63 C67 125.2(6) .
C63 C64 C46 109.7(5) .
C63 C64 C71 122.3(5) .
C46 C64 C71 126.7(6) .
C67 C65 C75 120.3(7) .
C89 C75 C65 119.3(7) .
C104 C68 C59 118.9(6) .
C65 C67 C70 119.2(6) .
C65 C67 C63 118.9(6) .
C70 C67 C63 121.8(6) .
C110 C69 O4 108.7(7) .
C78 C70 C67 121.2(7) .
C114 C71 C91 118.5(7) .
C114 C71 C64 119.1(6) .
C91 C71 C64 122.2(7) .
C80 C76 C79 113.1(6) .
O5 C77 C82 111.4(6) .
C70 C78 C89 119.2(7) .
C33 C79 C76 112.7(6) .
O6 C81 C52 124.0(6) .
O6 C81 C30 114.3(5) .
C52 C81 C30 121.6(6) .
C109 C82 C77 112.7(6) .
O2 C83 C124 106.4(8) .
C81 O6 C90 119.1(5) .
N2 C87 C41 106.4(5) .
N2 C87 C40 117.1(5) .
C41 C87 C40 136.4(6) .
C97 C88 C90 110.6(7) .
C75 C89 C78 120.7(7) .
C75 C89 C96 119.8(7) .
C78 C89 C96 119.4(7) .
C104 C84 C85 119.1(6) .
O6 C90 C88 110.4(6) .
C71 C91 C92 120.1(8) .
C84 C85 C49 121.5(6) .
C116 C92 C91 119.0(9) .
F5 C103 F3 103.9(6) .
F5 C103 F4 106.3(7) .
F3 C103 F4 106.6(6) .
F5 C103 C104 112.4(7) .
F3 C103 C104 114.0(7) .
F4 C103 C104 112.9(6) .
C12 C94 C44 120.4(7) .
C84 C104 C68 121.0(6) .
C84 C104 C103 120.1(7) .
C68 C104 C103 119.0(6) .
F6 C96 F7 111.1(9) .
F6 C96 F8 102.7(10) .
F7 C96 F8 99.7(9) .
F6 C96 C89 114.1(8) .
F7 C96 C89 115.3(8) .
F8 C96 C89 112.4(8) .
C120 C97 C88 111.7(8) .
C108 C98 C36 120.7(7) .
C98 C108 C115 119.2(6) .
C98 C108 C117 119.7(7) .
C115 C108 C117 121.1(7) .
C82 C109 C118 110.7(7) .
C69 C110 C112 112.6(8) .
C121 C111 C60 114.0(9) .
C71 C114 C119 121.0(9) .
C122 C112 C110 108.1(9) .
N3 C123 C35 118.7(5) .
N3 C123 C63 103.7(5) .
C35 C123 C63 137.5(6) .
C22 C115 C108 120.2(7) .
C119 C116 C92 123.0(8) .
C119 C116 C131 119.7(12) .
C92 C116 C131 117.0(12) .
F9 C117 F11 104.9(8) .
F9 C117 F10 107.4(9) .
F11 C117 F10 100.3(9) .
F9 C117 C108 115.9(8) .
F11 C117 C108 111.5(9) .
F10 C117 C108 115.2(8) .
C125 C124 C83 113.3(9) .
C116 C119 C114 118.3(10) .
C126 C125 C124 114.1(13) .
Cl13 C127 Cl14 106.8(7) .
Cl15 C129 Cl15 109.8(7) 2_655
F19 C130 F23 112.9(12) .
F19 C130 F18 105.6(11) .
F23 C130 F18 92.7(10) .
F19 C130 C44 118.4(10) .
F23 C130 C44 112.7(9) .
F18 C130 C44 111.2(7) .
F22 C131 F24 107.7(18) .
F22 C131 F20 106.1(16) .
F24 C131 F20 100.3(17) .
F22 C131 C116 114.6(17) .
F24 C131 C116 114.2(11) .
F20 C131 C116 112.7(13) .

loop_
_geom_bond_atom_site_label_1
_geom_bond_atom_site_label_2
_geom_bond_distance
_geom_bond_site_symmetry_2
Sb1 Cl12 2.357(2) .
Sb1 Cl4 2.3617(17) .
Sb1 Cl1 2.3634(19) .
Sb1 Cl2 2.3712(19) .
Sb1 Cl6 2.3756(19) .
Sb1 Cl5 2.3908(19) .
Sb2 Cl8 2.350(2) .
Sb2 Cl10 2.3512(19) .
Sb2 Cl11 2.361(2) .
Sb2 Cl9 2.3628(19) .
Sb2 Cl7 2.3804(19) .
Sb2 Cl3 2.3880(17) .
F12 C42 1.324(9) .
C2 C9 1.395(8) .
C2 C45 1.408(8) .
C2 C47 1.415(9) .
C3 C8 1.394(9) .
C3 C43 1.416(9) .
O1 C37 1.344(7) .
O1 C50 1.452(7) .
N1 C31 1.375(8) .
N1 C25 1.386(8) .
N1 C21 1.397(8) .
C6 C17 1.407(8) .
C6 C35 1.426(9) .
C6 C26 1.432(8) .
C7 C11 1.374(10) .
C7 C55 1.383(9) .
C8 C54 1.406(9) .
C8 C41 1.470(8) .
C9 N2 1.372(8) .
C9 C28 1.387(8) .
N2 C53 1.372(8) .
N2 C87 1.385(8) .
C11 O2 1.352(8) .
C11 C17 1.446(9) .
C12 C94 1.373(9) .
C12 C51 1.393(9) .
F13 C42 1.335(9) .
O2 C83 1.508(11) .
C15 C19 1.413(8) .
C15 C34 1.417(8) .
C15 C28 1.438(8) .
N3 C45 1.377(7) .
N3 C46 1.390(8) .
N3 C123 1.403(8) .
C17 C21 1.431(9) .
C18 C24 1.424(8) .
C18 C21 1.425(8) .
C18 C58 1.492(8) .
C19 C48 1.422(8) .
C19 C25 1.468(8) .
C20 C38 1.402(10) .
C20 C54 1.403(10) .
C22 C115 1.357(10) .
C22 C58 1.405(10) .
C23 C37 1.386(9) .
C23 C48 1.393(9) .
C24 C25 1.400(8) .
C24 C49 1.461(8) .
C26 C45 1.369(9) .
C26 C31 1.369(9) .
C27 C53 1.397(8) .
C27 C41 1.431(8) .
C27 C51 1.487(8) .
C28 C31 1.400(8) .
O3 C48 1.338(7) .
O3 C33 1.475(7) .
C30 C46 1.423(9) .
C30 C81 1.441(9) .
C30 C47 1.447(8) .
C32 O5 1.326(8) .
C32 C52 1.389(9) .
C32 C40 1.442(9) .
C33 C79 1.509(10) .
C34 C37 1.425(8) .
C34 C53 1.447(9) .
C35 C123 1.410(9) .
C35 C55 1.433(9) .
C36 C98 1.385(10) .
C36 C58 1.390(9) .
C38 C43 1.393(10) .
C38 C42 1.475(9) .
F14 C42 1.327(9) .
C40 C47 1.402(9) .
C40 C87 1.449(8) .
C41 C87 1.400(8) .
C44 C94 1.387(10) .
C44 C62 1.389(11) .
C44 C130 1.478(11) .
C46 C64 1.412(9) .
C49 C59 1.380(9) .
C49 C85 1.407(9) .
C50 C60 1.493(10) .
C51 C61 1.400(9) .
C52 C81 1.371(9) .
C55 O4 1.326(8) .
O4 C69 1.461(8) .
O5 C77 1.460(8) .
C59 C68 1.396(9) .
C60 C111 1.515(11) .
C61 C62 1.378(10) .
C63 C64 1.383(9) .
C63 C123 1.447(8) .
C63 C67 1.482(8) .
C64 C71 1.488(9) .
C65 C67 1.382(9) .
C65 C75 1.397(10) .
C75 C89 1.372(11) .
C68 C104 1.389(10) .
C67 C70 1.386(9) .
C69 C110 1.456(13) .
C70 C78 1.365(10) .
C71 C114 1.383(11) .
C71 C91 1.387(10) .
C76 C80 1.519(11) .
C76 C79 1.534(11) .
C77 C82 1.523(11) .
C78 C89 1.398(11) .
C81 O6 1.325(8) .
C82 C109 1.500(11) .
C83 C124 1.710(17) .
O6 C90 1.471(8) .
C88 C97 1.507(11) .
C88 C90 1.527(11) .
C89 C96 1.491(11) .
C84 C104 1.384(9) .
C84 C85 1.386(9) .
C91 C92 1.405(12) .
C92 C116 1.359(15) .
F3 C103 1.328(9) .
F4 C103 1.344(10) .
F5 C103 1.322(10) .
F6 C96 1.241(11) .
C103 C104 1.486(10) .
F7 C96 1.275(11) .
C96 F8 1.354(13) .
C97 C120 1.504(14) .
C98 C108 1.377(10) .
F9 C117 1.257(11) .
F10 C117 1.318(10) .
F11 C117 1.315(13) .
C108 C115 1.403(10) .
C108 C117 1.471(11) .
C109 C118 1.538(13) .
C110 C112 1.525(12) .
C111 C121 1.509(14) .
C114 C119 1.412(12) .
C112 C122 1.464(14) .
C116 C119 1.341(15) .
C116 C131 1.523(15) .
C124 C125 1.435(14) .
Cl13 C127 1.81(2) .
Cl14 C127 1.81(2) .
C125 C126 1.325(18) .
Cl15 C129 1.750(8) .
C129 Cl15 1.750(8) 2_655
F18 C130 1.353(11) .
C130 F19 1.173(14) .
C130 F23 1.294(14) .
F20 C131 1.30(2) .
C131 F22 1.19(2) .
C131 F24 1.283(17) .

loop_
_geom_torsion_atom_site_label_1
_geom_torsion_atom_site_label_2
_geom_torsion_atom_site_label_3
_geom_torsion_atom_site_label_4
_geom_torsion
C43 C3 C8 C54 -0.6(9)
C43 C3 C8 C41 178.9(6)
C45 C2 C9 N2 178.8(5)
C47 C2 C9 N2 2.3(9)
C45 C2 C9 C28 -4.8(9)
C47 C2 C9 C28 178.6(6)
C28 C9 N2 C53 -2.7(9)
C2 C9 N2 C53 173.8(5)
C28 C9 N2 C87 -172.7(5)
C2 C9 N2 C87 3.8(9)
C55 C7 C11 O2 -177.2(6)
C55 C7 C11 C17 -2.2(10)
C7 C11 O2 C83 -0.8(12)
C17 C11 O2 C83 -176.1(8)
C35 C6 C17 C21 -173.9(5)
C26 C6 C17 C21 7.9(8)
C35 C6 C17 C11 7.3(9)
C26 C6 C17 C11 -170.9(5)
O2 C11 C17 C6 175.2(5)
C7 C11 C17 C6 -0.3(9)
O2 C11 C17 C21 -3.5(9)
C7 C11 C17 C21 -179.0(6)
C34 C15 C19 C48 -11.9(8)
C28 C15 C19 C48 162.6(5)
C34 C15 C19 C25 176.1(5)
C28 C15 C19 C25 -9.3(8)
C31 N1 C21 C18 -163.9(5)
C25 N1 C21 C18 5.9(6)
C31 N1 C21 C17 14.5(8)
C25 N1 C21 C17 -175.7(5)
C24 C18 C21 N1 -3.5(6)
C58 C18 C21 N1 162.0(6)
C24 C18 C21 C17 178.6(7)
C58 C18 C21 C17 -15.9(11)
C6 C17 C21 N1 -15.3(8)
C11 C17 C21 N1 163.4(6)
C6 C17 C21 C18 162.4(7)
C11 C17 C21 C18 -18.9(11)
C21 C18 C24 C25 0.0(7)
C58 C18 C24 C25 -165.3(6)
C21 C18 C24 C49 167.4(6)
C58 C18 C24 C49 2.0(10)
C31 N1 C25 C24 163.5(5)
C21 N1 C25 C24 -6.0(6)
C31 N1 C25 C19 -12.5(8)
C21 N1 C25 C19 178.0(5)
C18 C24 C25 N1 3.5(6)
C49 C24 C25 N1 -163.8(6)
C18 C24 C25 C19 178.4(6)
C49 C24 C25 C19 11.1(11)
C15 C19 C25 N1 15.2(8)
C48 C19 C25 N1 -156.2(5)
C15 C19 C25 C24 -159.3(6)
C48 C19 C25 C24 29.3(10)
C17 C6 C26 C45 -179.3(6)
C35 C6 C26 C45 2.4(9)
C17 C6 C26 C31 1.0(9)
C35 C6 C26 C31 -177.2(6)
N2 C9 C28 C31 -178.8(5)
C2 C9 C28 C31 4.8(9)
N2 C9 C28 C15 -2.3(9)
C2 C9 C28 C15 -178.6(6)
C19 C15 C28 C9 -176.5(5)
C34 C15 C28 C9 -1.5(8)
C19 C15 C28 C31 0.0(8)
C34 C15 C28 C31 174.9(5)
C45 C26 C31 N1 178.1(5)
C6 C26 C31 N1 -2.2(9)
C45 C26 C31 C28 0.5(9)
C6 C26 C31 C28 -179.9(6)
C25 N1 C31 C26 -174.2(5)
C21 N1 C31 C26 -5.9(8)
C25 N1 C31 C28 3.5(9)
C21 N1 C31 C28 171.9(5)
C9 C28 C31 C26 -2.5(9)
C15 C28 C31 C26 -179.1(6)
C9 C28 C31 N1 179.8(5)
C15 C28 C31 N1 3.3(8)
C48 O3 C33 C79 179.9(5)
C19 C15 C34 C37 9.7(8)
C28 C15 C34 C37 -164.9(5)
C19 C15 C34 C53 -175.5(5)
C28 C15 C34 C53 9.9(8)
C17 C6 C35 C123 170.3(6)
C26 C6 C35 C123 -11.6(8)
C17 C6 C35 C55 -11.3(9)
C26 C6 C35 C55 166.8(5)
C50 O1 C37 C23 9.5(9)
C50 O1 C37 C34 -164.8(6)
C48 C23 C37 O1 -175.6(6)
C48 C23 C37 C34 -1.5(9)
C15 C34 C37 O1 171.8(5)
C53 C34 C37 O1 -2.7(9)
C15 C34 C37 C23 -2.7(8)
C53 C34 C37 C23 -177.2(6)
C54 C20 C38 C43 0.9(10)
C54 C20 C38 C42 -178.5(6)
O5 C32 C40 C47 -171.6(5)
C52 C32 C40 C47 5.1(9)
O5 C32 C40 C87 6.4(9)
C52 C32 C40 C87 -176.8(6)
C53 C27 C41 C87 -0.4(7)
C51 C27 C41 C87 -170.9(5)
C53 C27 C41 C8 169.8(5)
C51 C27 C41 C8 -0.7(9)
C3 C8 C41 C87 65.8(9)
C54 C8 C41 C87 -114.8(7)
C3 C8 C41 C27 -101.9(7)
C54 C8 C41 C27 77.5(8)
C43 C38 C42 F12 153.8(7)
C20 C38 C42 F12 -26.8(10)
C43 C38 C42 F14 -86.7(9)
C20 C38 C42 F14 92.8(8)
C43 C38 C42 F13 33.3(10)
C20 C38 C42 F13 -147.3(7)
C20 C38 C43 C3 -0.7(10)
C42 C38 C43 C3 178.7(6)
C8 C3 C43 C38 0.6(10)
C31 C26 C45 N3 -176.8(5)
C6 C26 C45 N3 3.5(9)
C31 C26 C45 C2 -0.6(9)
C6 C26 C45 C2 179.8(6)
C46 N3 C45 C26 173.2(6)
C123 N3 C45 C26 -0.2(9)
C46 N3 C45 C2 -3.3(9)
C123 N3 C45 C2 -176.7(5)
C9 C2 C45 C26 2.6(9)
C47 C2 C45 C26 179.2(6)
C9 C2 C45 N3 179.0(5)
C47 C2 C45 N3 -4.5(9)
C45 N3 C46 C64 -168.4(6)
C123 N3 C46 C64 5.5(7)
C45 N3 C46 C30 10.7(9)
C123 N3 C46 C30 -175.3(5)
C81 C30 C46 N3 166.6(6)
C47 C30 C46 N3 -10.6(9)
C81 C30 C46 C64 -14.6(12)
C47 C30 C46 C64 168.2(7)
C32 C40 C47 C2 171.6(5)
C87 C40 C47 C2 -6.5(9)
C32 C40 C47 C30 -9.7(9)
C87 C40 C47 C30 172.2(6)
C9 C2 C47 C40 -0.7(9)
C45 C2 C47 C40 -177.1(6)
C9 C2 C47 C30 -179.5(6)
C45 C2 C47 C30 4.1(9)
C46 C30 C47 C40 -175.0(6)
C81 C30 C47 C40 7.5(9)
C46 C30 C47 C2 3.7(9)
C81 C30 C47 C2 -173.8(5)
C33 O3 C48 C23 -1.3(8)
C33 O3 C48 C19 174.1(5)
C37 C23 C48 O3 174.5(6)
C37 C23 C48 C19 -0.8(9)
C15 C19 C48 O3 -168.5(5)
C25 C19 C48 O3 3.1(8)
C15 C19 C48 C23 7.1(8)
C25 C19 C48 C23 178.7(5)
C25 C24 C49 C59 -136.2(7)
C18 C24 C49 C59 58.6(9)
C25 C24 C49 C85 47.7(9)
C18 C24 C49 C85 -117.5(7)
C37 O1 C50 C60 -87.1(7)
C94 C12 C51 C61 1.3(9)
C94 C12 C51 C27 179.6(6)
C53 C27 C51 C12 118.2(7)
C41 C27 C51 C12 -73.1(8)
C53 C27 C51 C61 -63.5(9)
C41 C27 C51 C61 105.2(7)
O5 C32 C52 C81 177.7(6)
C40 C32 C52 C81 1.2(10)
C9 N2 C53 C27 -167.3(5)
C87 N2 C53 C27 3.6(7)
C9 N2 C53 C34 11.0(8)
C87 N2 C53 C34 -178.0(5)
C41 C27 C53 N2 -1.9(7)
C51 C27 C53 N2 168.1(6)
C41 C27 C53 C34 -179.8(7)
C51 C27 C53 C34 -9.7(11)
C15 C34 C53 N2 -14.5(8)
C37 C34 C53 N2 159.8(6)
C15 C34 C53 C27 163.2(7)
C37 C34 C53 C27 -22.5(11)
C38 C20 C54 C8 -0.9(10)
C3 C8 C54 C20 0.8(9)
C41 C8 C54 C20 -178.7(6)
C11 C7 C55 O4 172.5(6)
C11 C7 C55 C35 -2.0(10)
C123 C35 C55 O4 11.8(9)
C6 C35 C55 O4 -166.5(5)
C123 C35 C55 C7 -173.3(6)
C6 C35 C55 C7 8.4(9)
C7 C55 O4 C69 0.0(10)
C35 C55 O4 C69 174.7(6)
C52 C32 O5 C77 6.9(9)
C40 C32 O5 C77 -176.5(6)
C98 C36 C58 C22 -0.5(10)
C98 C36 C58 C18 176.6(6)
C115 C22 C58 C36 -1.6(11)
C115 C22 C58 C18 -178.9(7)
C24 C18 C58 C36 -71.7(9)
C21 C18 C58 C36 125.3(7)
C24 C18 C58 C22 105.4(7)
C21 C18 C58 C22 -57.6(9)
C85 C49 C59 C68 -0.1(9)
C24 C49 C59 C68 -176.2(6)
O1 C50 C60 C111 178.0(7)
C12 C51 C61 C62 -2.3(10)
C27 C51 C61 C62 179.4(6)
C51 C61 C62 C44 1.6(11)
C94 C44 C62 C61 0.0(11)
C130 C44 C62 C61 -179.6(7)
C123 C63 C64 C46 -0.1(7)
C67 C63 C64 C46 167.7(6)
C123 C63 C64 C71 -167.9(6)
C67 C63 C64 C71 -0.1(10)
N3 C46 C64 C63 -3.2(7)
C30 C46 C64 C63 178.0(7)
N3 C46 C64 C71 163.9(6)
C30 C46 C64 C71 -15.0(12)
C67 C65 C75 C89 -1.1(12)
C49 C59 C68 C104 -1.2(10)
C75 C65 C67 C70 -0.1(11)
C75 C65 C67 C63 176.2(7)
C64 C63 C67 C65 -117.6(8)
C123 C63 C67 C65 48.3(10)
C64 C63 C67 C70 58.7(9)
C123 C63 C67 C70 -135.5(7)
C55 O4 C69 C110 -177.0(8)
C65 C67 C70 C78 0.3(11)
C63 C67 C70 C78 -175.9(7)
C63 C64 C71 C114 92.6(8)
C46 C64 C71 C114 -73.0(9)
C63 C64 C71 C91 -82.5(8)
C46 C64 C71 C91 111.9(8)
C32 O5 C77 C82 70.5(8)
C67 C70 C78 C89 0.7(11)
O3 C33 C79 C76 74.0(7)
C80 C76 C79 C33 83.0(8)
C32 C52 C81 O6 -179.0(6)
C32 C52 C81 C30 -3.4(10)
C46 C30 C81 O6 -2.0(9)
C47 C30 C81 O6 175.3(5)
C46 C30 C81 C52 -178.0(6)
C47 C30 C81 C52 -0.7(9)
O5 C77 C82 C109 169.5(7)
C11 O2 C83 C124 81.5(10)
C52 C81 O6 C90 -9.7(10)
C30 C81 O6 C90 174.5(6)
C53 N2 C87 C41 -3.9(7)
C9 N2 C87 C41 167.1(5)
C53 N2 C87 C40 178.2(5)
C9 N2 C87 C40 -10.8(8)
C27 C41 C87 N2 2.5(6)
C8 C41 C87 N2 -166.6(6)
C27 C41 C87 C40 179.8(7)
C8 C41 C87 C40 10.6(12)
C47 C40 C87 N2 12.0(8)
C32 C40 C87 N2 -166.0(6)
C47 C40 C87 C41 -165.1(7)
C32 C40 C87 C41 17.0(11)
C65 C75 C89 C78 2.2(12)
C65 C75 C89 C96 177.8(8)
C70 C78 C89 C75 -2.0(12)
C70 C78 C89 C96 -177.7(8)
C81 O6 C90 C88 -73.7(8)
C97 C88 C90 O6 176.3(7)
C114 C71 C91 C92 3.7(10)
C64 C71 C91 C92 178.8(7)
C104 C84 C85 C49 -1.9(10)
C59 C49 C85 C84 1.7(9)
C24 C49 C85 C84 178.0(6)
C71 C91 C92 C116 -3.6(12)
C51 C12 C94 C44 0.3(10)
C62 C44 C94 C12 -0.9(10)
C130 C44 C94 C12 178.6(7)
C85 C84 C104 C68 0.6(10)
C85 C84 C104 C103 -179.2(7)
C59 C68 C104 C84 1.0(10)
C59 C68 C104 C103 -179.3(6)
F5 C103 C104 C84 -99.4(9)
F3 C103 C104 C84 142.8(7)
F4 C103 C104 C84 20.9(10)
F5 C103 C104 C68 80.8(9)
F3 C103 C104 C68 -37.0(10)
F4 C103 C104 C68 -158.9(7)
C75 C89 C96 F6 54.3(13)
C78 C89 C96 F6 -130.0(10)
C75 C89 C96 F7 -175.4(9)
C78 C89 C96 F7 0.4(13)
C75 C89 C96 F8 -62.1(12)
C78 C89 C96 F8 113.6(10)
C90 C88 C97 C120 175.3(9)
C58 C36 C98 C108 0.8(11)
C36 C98 C108 C115 0.8(12)
C36 C98 C108 C117 178.6(8)
C77 C82 C109 C118 -175.9(8)
O4 C69 C110 C112 -178.2(9)
C50 C60 C111 C121 -179.2(8)
C91 C71 C114 C119 -2.5(11)
C64 C71 C114 C119 -177.8(7)
C69 C110 C112 C122 141.0(11)
C45 N3 C123 C35 -9.0(9)
C46 N3 C123 C35 176.8(5)
C45 N3 C123 C63 168.6(5)
C46 N3 C123 C63 -5.5(6)
C6 C35 C123 N3 14.8(8)
C55 C35 C123 N3 -163.5(6)
C6 C35 C123 C63 -161.9(7)
C55 C35 C123 C63 19.8(11)
C64 C63 C123 N3 3.3(7)
C67 C63 C123 N3 -164.4(6)
C64 C63 C123 C35 -179.7(7)
C67 C63 C123 C35 12.5(12)
C58 C22 C115 C108 3.3(12)
C98 C108 C115 C22 -2.9(12)
C117 C108 C115 C22 179.3(8)
C91 C92 C116 C119 2.4(14)
C91 C92 C116 C131 176.1(9)
C98 C108 C117 F9 -56.3(13)
C115 C108 C117 F9 121.4(10)
C98 C108 C117 F11 63.6(11)
C115 C108 C117 F11 -118.7(10)
C98 C108 C117 F10 177.0(10)
C115 C108 C117 F10 -5.2(15)
O2 C83 C124 C125 166.6(10)
C92 C116 C119 C114 -1.2(15)
C131 C116 C119 C114 -174.7(9)
C71 C114 C119 C116 1.2(13)
C83 C124 C125 C126 -178.8(12)
C94 C44 C130 F19 -139.4(15)
C62 C44 C130 F19 40.2(16)
C94 C44 C130 F23 -4.5(14)
C62 C44 C130 F23 175.1(10)
C94 C44 C130 F18 98.1(10)
C62 C44 C130 F18 -82.4(12)
C119 C116 C131 F22 -20(2)
C92 C116 C131 F22 166(2)
C119 C116 C131 F24 104.9(18)
C92 C116 C131 F24 -69.0(18)
C119 C116 C131 F20 -141.5(18)
C92 C116 C131 F20 45(2)
